data_4323967
loop_
_publ_author_name
'Chris M. Hartshorn'
'Peter J. Steel'

_publ_section_title
;
 Self-Assembly and X-ray Structure of a Dimetalloparacyclophane
 Incorporating a \p-\p Stacked Subunit
;
_journal_name_full 'Inorganic Chemistry'
_journal_page_first 6902
_journal_page_last 6903
_journal_paper_doi 10.1021/ic960425f
_journal_volume 35
_journal_year 1996
_chemical_formula_sum 'C16 H14 Ag N3 O6'
_chemical_formula_weight 452.17
_chemical_name_systematic
;
 ?
;
_space_group_IT_number 14
_symmetry_cell_setting monoclinic
_symmetry_space_group_name_Hall '-P 2yn'
_symmetry_space_group_name_H-M 'P 1 21/n 1'
_atom_sites_solution_hydrogens geom
_atom_sites_solution_primary direct
_atom_sites_solution_secondary difmap
_audit_creation_method SHELXL
_cell_angle_alpha 90.00
_cell_angle_beta 92.324(6)
_cell_angle_gamma 90.00
_cell_formula_units_Z 4
_cell_length_a 11.1110(10)
_cell_length_b 10.9640(10)
_cell_length_c 13.1280(10)
_cell_measurement_reflns_used 41
_cell_measurement_temperature 130(2)
_cell_measurement_theta_max 15.04
_cell_measurement_theta_min 14.66
_cell_volume 1598.0(2)
_computing_cell_refinement XSCAnS
_computing_data_collection XSCAnS
_computing_data_reduction XSCAnS
_computing_molecular_graphics XP
_computing_publication_material Ciftab
_computing_structure_refinement 'SHELXL-93 (Sheldrick, 1993)'
_computing_structure_solution 'SHELXS-86 (Sheldrick, 1990)'
_diffrn_ambient_temperature 130(2)
_diffrn_measurement_device 'Siemens p4 four-circle'
_diffrn_measurement_method 'Omega scans'
_diffrn_radiation_monochromator graphite
_diffrn_radiation_source 'fine-focus sealed tube'
_diffrn_radiation_type MoKa
_diffrn_radiation_wavelength 0.71073
_diffrn_reflns_av_R_equivalents 0.0133
_diffrn_reflns_av_sigmaI/netI 0.0266
_diffrn_reflns_limit_h_max 13
_diffrn_reflns_limit_h_min 0
_diffrn_reflns_limit_k_max 13
_diffrn_reflns_limit_k_min 0
_diffrn_reflns_limit_l_max 16
_diffrn_reflns_limit_l_min -16
_diffrn_reflns_number 3308
_diffrn_reflns_theta_max 26.00
_diffrn_reflns_theta_min 2.35
_diffrn_standards_decay_% 0
_diffrn_standards_interval_count 97
_diffrn_standards_number 3
_exptl_absorpt_coefficient_mu 1.303
_exptl_absorpt_correction_T_max 0.92
_exptl_absorpt_correction_T_min 0.85
_exptl_absorpt_correction_type empirical
_exptl_crystal_colour brown
_exptl_crystal_density_diffrn 1.880
_exptl_crystal_description block
_exptl_crystal_F_000 904
_exptl_crystal_size_max 0.50
_exptl_crystal_size_mid 0.36
_exptl_crystal_size_min 0.30
_refine_diff_density_max 1.093
_refine_diff_density_min -.381
_refine_diff_density_rms .078
_refine_ls_extinction_method none
_refine_ls_goodness_of_fit_all 0.940
_refine_ls_goodness_of_fit_obs 1.023
_refine_ls_hydrogen_treatment noref
_refine_ls_matrix_type full
_refine_ls_number_parameters 241
_refine_ls_number_reflns 3141
_refine_ls_number_restraints 0
_refine_ls_restrained_S_all 0.940
_refine_ls_restrained_S_obs 1.023
_refine_ls_R_factor_all 0.0323
_refine_ls_R_factor_obs 0.0257
_refine_ls_shift/esd_max -0.001
_refine_ls_shift/esd_mean 0.000
_refine_ls_structure_factor_coef Fsqd
_refine_ls_weighting_details 'w=1/[s^2^(Fo^2^)+( 0.0424P)^2^+0.0000P] where P=(Fo^2^+2Fc^2^)/3'
_refine_ls_weighting_scheme calc
_refine_ls_wR_factor_all 0.0632
_refine_ls_wR_factor_obs 0.0619
_reflns_number_observed 2586
_reflns_number_total 3141
_reflns_observed_criterion >2sigma(I)
_cod_data_source_file ic960425f.cif
_cod_data_source_block IC960425F
_cod_depositor_comments
;
The following automatic conversions were performed:

'_refine_ls_weighting_scheme' value 'calc w=1/[s^2^(Fo^2^)+(
0.0424P)^2^+0.0000P] where P=(Fo^2^+2Fc^2^)/3' was changed to 'calc'.
New tag '_refine_ls_weighting_details' was created. The value of the
new tag was set to 'w=1/[s^2^(Fo^2^)+( 0.0424P)^2^+0.0000P] where
P=(Fo^2^+2Fc^2^)/3'.

Automatic conversion script
Id: cif_fix_values 3143 2015-03-26 13:38:13Z robertas 
;
_cod_database_code 4323967

loop_
_symmetry_equiv_pos_as_xyz
'x, y, z'
'-x+1/2, y+1/2, -z+1/2'
'-x, -y, -z'
'x-1/2, -y-1/2, z-1/2'

loop_
_atom_site_aniso_label
_atom_site_aniso_U_11
_atom_site_aniso_U_22
_atom_site_aniso_U_33
_atom_site_aniso_U_23
_atom_site_aniso_U_13
_atom_site_aniso_U_12
Ag1 0.02357(11) 0.02351(12) 0.03118(12) 0.00720(9) 0.00621(8) 0.00071(9)
C1 0.0201(12) 0.0128(11) 0.0266(13) 0.0049(10) 0.0083(10) 0.0018(10)
C2 0.0185(12) 0.0193(13) 0.0246(13) -0.0004(10) 0.0011(10) -0.0019(10)
C3 0.0216(12) 0.0193(13) 0.0218(13) 0.0006(10) 0.0037(10) 0.0016(10)
C4 0.0171(11) 0.0135(11) 0.0247(12) 0.0016(10) 0.0053(9) -0.0005(10)
C5 0.0215(12) 0.0160(12) 0.0237(13) -0.0023(10) -0.0023(10) 0.0004(10)
C6 0.0274(13) 0.0171(13) 0.0190(12) 0.0006(10) 0.0043(10) 0.0041(10)
O1 0.0243(9) 0.0178(9) 0.0314(10) 0.0047(8) 0.0130(8) 0.0013(7)
N1' 0.0195(10) 0.0217(11) 0.0160(10) -0.0009(9) 0.0012(8) -0.0021(8)
C2' 0.0197(12) 0.0181(12) 0.0176(12) -0.0036(10) 0.0025(9) -0.0010(10)
C3' 0.0251(13) 0.0188(12) 0.0205(13) -0.0010(10) 0.0015(10) -0.0022(10)
C4' 0.0273(13) 0.0191(13) 0.0262(14) -0.0047(11) -0.0047(11) 0.0018(11)
C5' 0.0186(12) 0.0290(15) 0.0299(14) -0.0117(12) 0.0009(10) 0.0013(10)
C6' 0.0190(12) 0.0297(14) 0.0205(13) -0.0042(11) 0.0015(10) -0.0038(11)
O4 0.0214(9) 0.0160(8) 0.0316(10) -0.0046(8) 0.0106(7) -0.0048(7)
N1" 0.0202(10) 0.0217(11) 0.0230(11) 0.0052(9) -0.0004(8) -0.0032(9)
C2" 0.0238(12) 0.0170(12) 0.0170(12) -0.0008(10) -0.0009(9) -0.0032(10)
C3" 0.0274(13) 0.0205(13) 0.0198(13) -0.0006(10) 0.0011(10) 0.0019(11)
C4" 0.045(2) 0.0185(13) 0.0206(13) -0.0001(11) -0.0029(12) 0.0014(12)
C5" 0.045(2) 0.0195(14) 0.0266(14) 0.0034(11) -0.0079(12) -0.0106(12)
C6" 0.0284(14) 0.0278(15) 0.0297(15) 0.0074(12) -0.0025(11) -0.0084(12)
O10 0.0273(11) 0.0367(13) 0.0307(12) -0.0021(10) 0.0051(9) -0.0064(9)
N10 0.0278(11) 0.0261(13) 0.0213(11) 0.0060(10) 0.0009(9) 0.0007(10)
O11 0.0245(9) 0.0403(12) 0.0388(12) 0.0060(10) 0.0083(8) 0.0086(9)
O12 0.0355(11) 0.0312(12) 0.0494(14) -0.0078(10) 0.0133(10) 0.0044(9)
O13 0.0463(12) 0.0300(12) 0.0417(13) 0.0068(10) -0.0022(10) -0.0140(10)

loop_
_atom_site_label
_atom_site_type_symbol
_atom_site_fract_x
_atom_site_fract_y
_atom_site_fract_z
_atom_site_U_iso_or_equiv
_atom_site_thermal_displace_type
_atom_site_occupancy
_atom_site_calc_flag
_atom_site_refinement_flags
_atom_site_disorder_group
Ag1 Ag 0.88656(2) 0.16444(2) 0.33810(2) 0.02595(8) Uani 1 d . .
C1 C 0.6681(2) -0.0757(2) 0.5142(2) 0.0196(5) Uani 1 d . .
C2 C 0.6611(2) -0.0601(2) 0.6180(2) 0.0208(5) Uani 1 d . .
H2 H 0.7219(2) -0.0162(2) 0.6554(2) 0.027 Uiso 1 calc R .
C3 C 0.5640(2) -0.1093(2) 0.6671(2) 0.0208(5) Uani 1 d . .
H3 H 0.5579(2) -0.1009(2) 0.7388(2) 0.027 Uiso 1 calc R .
C4 C 0.4769(2) -0.1706(2) 0.6101(2) 0.0183(5) Uani 1 d . .
C5 C 0.4833(2) -0.1866(2) 0.5060(2) 0.0205(5) Uani 1 d . .
H5 H 0.4218(2) -0.2295(2) 0.4685(2) 0.027 Uiso 1 calc R .
C6 C 0.5812(2) -0.1387(2) 0.4573(2) 0.0211(5) Uani 1 d . .
H6 H 0.5884(2) -0.1490(2) 0.3860(2) 0.027 Uiso 1 calc R .
O1 O 0.76080(15) -0.0178(2) 0.46338(14) 0.0242(4) Uani 1 d . .
N1' N 0.9340(2) -0.0247(2) 0.38233(15) 0.0191(4) Uani 1 d . .
C2' C 0.8612(2) -0.0838(2) 0.4440(2) 0.0184(5) Uani 1 d . .
C3' C 0.8862(2) -0.1984(2) 0.4841(2) 0.0214(5) Uani 1 d . .
H3' H 0.8325(2) -0.2373(2) 0.5283(2) 0.028 Uiso 1 calc R .
C4' C 0.9925(2) -0.2542(2) 0.4574(2) 0.0243(6) Uani 1 d . .
H4' H 1.0133(2) -0.3324(2) 0.4839(2) 0.032 Uiso 1 calc R .
C5' C 1.0684(2) -0.1953(3) 0.3919(2) 0.0258(6) Uani 1 d . .
H5' H 1.1409(2) -0.2325(3) 0.3720(2) 0.034 Uiso 1 calc R .
C6' C 1.0355(2) -0.0815(3) 0.3567(2) 0.0231(5) Uani 1 d . .
H6' H 1.0873(2) -0.0410(3) 0.3119(2) 0.030 Uiso 1 calc R .
O4 O 0.37468(15) -0.2078(2) 0.66076(14) 0.0228(4) Uani 1 d . .
N1" N 0.2185(2) -0.3357(2) 0.6649(2) 0.0217(4) Uani 1 d . .
C2" C 0.3362(2) -0.3250(2) 0.6493(2) 0.0193(5) Uani 1 d . .
C3" C 0.4115(2) -0.4215(2) 0.6277(2) 0.0226(5) Uani 1 d . .
H3" H 0.4943(2) -0.4090(2) 0.6155(2) 0.029 Uiso 1 calc R .
C4" C 0.3609(3) -0.5367(2) 0.6247(2) 0.0281(6) Uani 1 d . .
H4" H 0.4086(3) -0.6056(2) 0.6091(2) 0.036 Uiso 1 calc R .
C5" C 0.2406(3) -0.5512(3) 0.6444(2) 0.0305(6) Uani 1 d . .
H5" H 0.2056(3) -0.6302(3) 0.6452(2) 0.040 Uiso 1 calc R .
C6" C 0.1721(3) -0.4493(3) 0.6631(2) 0.0287(6) Uani 1 d . .
H6" H 0.0890(3) -0.4596(3) 0.6752(2) 0.037 Uiso 1 calc R .
O10 O 1.0750(2) 0.2308(2) 0.2518(2) 0.0314(5) Uani 1 d . .
H10A H 1.1118(33) 0.1858(34) 0.2200(30) 0.041 Uiso 1 d . .
H10B H 1.1105(33) 0.2738(38) 0.2720(30) 0.041 Uiso 1 d . .
N10 N 1.2296(2) 0.4814(2) 0.3696(2) 0.0250(5) Uani 1 d . .
O11 O 1.1255(2) 0.4816(2) 0.3997(2) 0.0343(5) Uani 1 d . .
O12 O 1.2712(2) 0.3861(2) 0.3320(2) 0.0384(5) Uani 1 d . .
O13 O 1.2933(2) 0.5754(2) 0.3760(2) 0.0395(5) Uani 1 d . .

loop_
_atom_type_symbol
_atom_type_description
_atom_type_scat_dispersion_real
_atom_type_scat_dispersion_imag
_atom_type_scat_source
C C .0033 .0016 'International Tables Vol C Tables 4.2.6.8 and 6.1.1.4'
H H .0000 .0000 'International Tables Vol C Tables 4.2.6.8 and 6.1.1.4'
N N .0061 .0033 'International Tables Vol C Tables 4.2.6.8 and 6.1.1.4'
O O .0106 .0060 'International Tables Vol C Tables 4.2.6.8 and 6.1.1.4'
Ag Ag -.8971 1.1015 'International Tables Vol C Tables 4.2.6.8 and 6.1.1.4'

loop_
_geom_angle_atom_site_label_1
_geom_angle_atom_site_label_2
_geom_angle_atom_site_label_3
_geom_angle
_geom_angle_site_symmetry_1
_geom_angle_site_symmetry_3
_geom_angle_publ_flag
N1" Ag1 N1' 157.11(7) 3_656 . ?
N1" Ag1 O10 101.18(8) 3_656 . ?
N1' Ag1 O10 101.23(8) . . ?
C2 C1 C6 122.0(2) . . ?
C2 C1 O1 119.1(2) . . ?
C6 C1 O1 118.7(2) . . ?
C1 C2 C3 119.1(2) . . ?
C4 C3 C2 118.7(2) . . ?
C3 C4 C5 122.5(2) . . ?
C3 C4 O4 116.7(2) . . ?
C5 C4 O4 120.5(2) . . ?
C4 C5 C6 118.6(2) . . ?
C1 C6 C5 119.0(2) . . ?
C2' O1 C1 118.1(2) . . ?
C2' N1' C6' 117.5(2) . . ?
C2' N1' Ag1 118.0(2) . . ?
C6' N1' Ag1 124.3(2) . . ?
N1' C2' O1 112.1(2) . . ?
N1' C2' C3' 123.6(2) . . ?
O1 C2' C3' 124.3(2) . . ?
C2' C3' C4' 117.6(2) . . ?
C5' C4' C3' 119.7(2) . . ?
C6' C5' C4' 118.1(2) . . ?
N1' C6' C5' 123.4(2) . . ?
C2" O4 C4 118.6(2) . . ?
C2" N1" C6" 117.1(2) . . ?
C2" N1" Ag1 116.2(2) . 3_656 ?
C6" N1" Ag1 125.6(2) . 3_656 ?
N1" C2" O4 111.8(2) . . ?
N1" C2" C3" 124.5(2) . . ?
O4 C2" C3" 123.7(2) . . ?
C4" C3" C2" 117.1(2) . . ?
C5" C4" C3" 119.7(3) . . ?
C6" C5" C4" 119.1(3) . . ?
N1" C6" C5" 122.5(2) . . ?
O11 N10 O13 120.7(2) . . ?
O11 N10 O12 119.5(2) . . ?
O13 N10 O12 119.8(2) . . ?

loop_
_geom_bond_atom_site_label_1
_geom_bond_atom_site_label_2
_geom_bond_distance
_geom_bond_site_symmetry_2
_geom_bond_publ_flag
Ag1 N1" 2.211(2) 3_656 ?
Ag1 N1' 2.212(2) . ?
Ag1 O10 2.528(2) . ?
C1 C2 1.378(4) . ?
C1 C6 1.382(4) . ?
C1 O1 1.402(3) . ?
C2 C3 1.389(4) . ?
C3 C4 1.375(4) . ?
C4 C5 1.382(4) . ?
C4 O4 1.400(3) . ?
C5 C6 1.387(4) . ?
O1 C2' 1.362(3) . ?
N1' C2' 1.335(3) . ?
N1' C6' 1.343(3) . ?
C2' C3' 1.386(4) . ?
C3' C4' 1.388(4) . ?
C4' C5' 1.388(4) . ?
C5' C6' 1.374(4) . ?
O4 C2" 1.361(3) . ?
N1" C2" 1.337(3) . ?
N1" C6" 1.348(3) . ?
N1" Ag1 2.211(2) 3_656 ?
C2" C3" 1.385(4) . ?
C3" C4" 1.383(4) . ?
C4" C5" 1.381(4) . ?
C5" C6" 1.380(4) . ?
N10 O11 1.237(3) . ?
N10 O13 1.251(3) . ?
N10 O12 1.252(3) . ?
